data_1504796
loop_
_publ_author_name
'Zhang, Xuejun'
'Hsung, Richard P.'
'Li, Hongyan'
'Zhang, Yu'
'Johnson, Whitney L.'
'Figueroa, Ruth'

_publ_section_title
;
 A highly stereoselective synthesis of chiral alpha-amino-beta-lactams via
 the Kinugasa reaction employing ynamides.
;
_journal_issue 16
_journal_name_full 'Organic letters'
_journal_page_first 3477
_journal_page_last 3479
_journal_paper_doi 10.1021/ol801257j
_journal_volume 10
_journal_year 2008
_chemical_absolute_configuration rm
_chemical_formula_moiety 'C25 H22 N2 O3'
_chemical_formula_sum 'C25 H22 N2 O3'
_chemical_formula_weight 398.45
_chemical_name_common 07094
_chemical_name_systematic
; 
 ? 
;
_space_group_IT_number 4
_symmetry_cell_setting monoclinic
_symmetry_space_group_name_Hall 'P 2yb'
_symmetry_space_group_name_H-M 'P 1 21 1'
_atom_sites_solution_hydrogens geom
_atom_sites_solution_primary direct
_atom_sites_solution_secondary difmap
_audit_creation_method SHELXL-97
_cell_angle_alpha 90.00
_cell_angle_beta 114.730(3)
_cell_angle_gamma 90.00
_cell_formula_units_Z 2
_cell_length_a 12.950(2)
_cell_length_b 5.8187(9)
_cell_length_c 14.737(2)
_cell_measurement_reflns_used 1454
_cell_measurement_temperature 123(2)
_cell_measurement_theta_max 23.89
_cell_measurement_theta_min 2.74
_cell_volume 1008.6(3)
_computing_cell_refinement 'SAINT, Bruker'
_computing_data_collection 'SMART, Bruker'
_computing_data_reduction 'SAINT, Bruker'
_computing_molecular_graphics 'SHELXTL, Bruker'
_computing_publication_material 'Bruker SHELXTL'
_computing_structure_refinement 'SHELXL-97 (Sheldrick, 1997)'
_computing_structure_solution SIR97
_diffrn_ambient_temperature 123(2)
_diffrn_measured_fraction_theta_full 0.996
_diffrn_measured_fraction_theta_max 0.996
_diffrn_measurement_device_type 'Bruker SMART Platform CCD'
_diffrn_measurement_method 'area detector, omega scans per phi'
_diffrn_radiation_monochromator graphite
_diffrn_radiation_source 'normal-focus sealed tube'
_diffrn_radiation_type MoK\a
_diffrn_radiation_wavelength 0.71073
_diffrn_reflns_av_R_equivalents 0.0538
_diffrn_reflns_av_sigmaI/netI 0.0578
_diffrn_reflns_limit_h_max 15
_diffrn_reflns_limit_h_min -15
_diffrn_reflns_limit_k_max 6
_diffrn_reflns_limit_k_min -6
_diffrn_reflns_limit_l_max 17
_diffrn_reflns_limit_l_min -17
_diffrn_reflns_number 6714
_diffrn_reflns_theta_full 25.04
_diffrn_reflns_theta_max 25.04
_diffrn_reflns_theta_min 1.52
_exptl_absorpt_coefficient_mu 0.087
_exptl_absorpt_correction_T_max 0.9983
_exptl_absorpt_correction_T_min 0.9182
_exptl_absorpt_correction_type multi-scan
_exptl_absorpt_process_details 'SADABS, R. Blessing, 1995'
_exptl_crystal_colour colorless
_exptl_crystal_density_diffrn 1.312
_exptl_crystal_density_method 'not measured'
_exptl_crystal_description needle
_exptl_crystal_F_000 420
_exptl_crystal_size_max 1.00
_exptl_crystal_size_mid 0.05
_exptl_crystal_size_min 0.02
_refine_diff_density_max 0.216
_refine_diff_density_min -0.278
_refine_diff_density_rms 0.051
_refine_ls_abs_structure_details 'Flack H D (1983), 1531 Friedel Pairs, Acta Cryst. A39, 876-881'
_refine_ls_abs_structure_Flack 0(10)
_refine_ls_extinction_method none
_refine_ls_goodness_of_fit_ref 1.006
_refine_ls_hydrogen_treatment constr
_refine_ls_matrix_type full
_refine_ls_number_parameters 271
_refine_ls_number_reflns 1965
_refine_ls_number_restraints 1
_refine_ls_restrained_S_all 1.005
_refine_ls_R_factor_all 0.0770
_refine_ls_R_factor_gt 0.0415
_refine_ls_shift/su_max 0.000
_refine_ls_shift/su_mean 0.000
_refine_ls_structure_factor_coef Fsqd
_refine_ls_weighting_details 'calc w=1/[\s^2^(Fo^2^)+(0.0793P)^2^+0.0000P] where P=(Fo^2^+2Fc^2^)/3'
_refine_ls_weighting_scheme calc
_refine_ls_wR_factor_gt 0.0987
_refine_ls_wR_factor_ref 0.1219
_reflns_number_gt 1479
_reflns_number_total 1965
_reflns_threshold_expression >2sigma(I)
_cod_data_source_file ol801257j-file005.cif
_cod_data_source_block 07094
_cod_depositor_comments
;
The following automatic conversions were performed:

'_symmetry_cell_setting' value 'Monoclinic' changed to 'monoclinic'
according to /home/saulius/struct/CIF-dictionaries/cif_core.dic
dictionary named 'cif_core.dic' version 2.4.1 from 2010-06-29.

Automatic conversion script
Id: cif_fix_values 1715 2011-07-08 13:25:40Z adriana 
;
_cod_original_sg_symbol_H-M P2(1)
_cod_database_code 1504796

loop_
_symmetry_equiv_pos_as_xyz
'x, y, z'
'-x, y+1/2, -z'

loop_
_atom_site_label
_atom_site_type_symbol
_atom_site_fract_x
_atom_site_fract_y
_atom_site_fract_z
_atom_site_U_iso_or_equiv
_atom_site_adp_type
_atom_site_occupancy
_atom_site_symmetry_multiplicity
_atom_site_calc_flag
_atom_site_refinement_flags
O1 O 0.5721(2) -0.0932(5) 0.4176(2) 0.0280(7) Uani 1 1 d .
O2 O 0.6894(3) -0.2364(5) 0.3542(2) 0.0301(7) Uani 1 1 d .
O3 O 0.9351(2) -0.0849(6) 0.4086(2) 0.0340(8) Uani 1 1 d .
N1 N 0.6958(3) 0.1445(6) 0.3990(2) 0.0213(8) Uani 1 1 d .
N2 N 0.8233(3) 0.0960(6) 0.2553(2) 0.0210(8) Uani 1 1 d .
C1 C 0.6572(3) -0.0758(8) 0.3867(3) 0.0233(10) Uani 1 1 d .
C2 C 0.5430(4) 0.1345(7) 0.4387(3) 0.0275(10) Uani 1 1 d .
H2A H 0.5330 0.1347 0.5018 0.033 Uiso 1 1 calc R
H2B H 0.4715 0.1879 0.3840 0.033 Uiso 1 1 calc R
C3 C 0.6423(3) 0.2904(8) 0.4479(3) 0.0236(10) Uani 1 1 d .
H3A H 0.6126 0.4336 0.4079 0.028 Uiso 1 1 calc R
C4 C 0.7234(4) 0.3529(7) 0.5549(3) 0.0270(10) Uani 1 1 d .
H4A H 0.7888 0.4382 0.5534 0.032 Uiso 1 1 calc R
H4B H 0.6835 0.4568 0.5828 0.032 Uiso 1 1 calc R
C5 C 0.7673(3) 0.1494(8) 0.6230(3) 0.0262(10) Uani 1 1 d .
C6 C 0.7209(4) 0.0856(9) 0.6890(3) 0.0319(11) Uani 1 1 d .
H6A H 0.6620 0.1759 0.6932 0.038 Uiso 1 1 calc R
C7 C 0.7596(4) -0.1082(9) 0.7488(3) 0.0351(12) Uani 1 1 d .
H7A H 0.7264 -0.1495 0.7931 0.042 Uiso 1 1 calc R
C8 C 0.8455(4) -0.2409(9) 0.7446(3) 0.0347(11) Uani 1 1 d .
H8A H 0.8715 -0.3738 0.7854 0.042 Uiso 1 1 calc R
C9 C 0.8936(4) -0.1780(9) 0.6800(3) 0.0341(12) Uani 1 1 d .
H9A H 0.9532 -0.2677 0.6766 0.041 Uiso 1 1 calc R
C10 C 0.8549(3) 0.0154(9) 0.6202(3) 0.0288(10) Uani 1 1 d .
H10A H 0.8888 0.0572 0.5766 0.035 Uiso 1 1 calc R
C11 C 0.8609(3) 0.0412(8) 0.3546(3) 0.0253(10) Uani 1 1 d .
C12 C 0.7811(3) 0.2223(8) 0.3683(3) 0.0233(10) Uani 1 1 d .
H12A H 0.8254 0.3533 0.4107 0.028 Uiso 1 1 calc R
C13 C 0.7416(3) 0.2763(7) 0.2533(3) 0.0214(9) Uani 1 1 d .
H13A H 0.7667 0.4325 0.2425 0.026 Uiso 1 1 calc R
C14 C 0.6192(3) 0.2338(7) 0.1862(3) 0.0216(9) Uani 1 1 d .
C15 C 0.5807(3) 0.0290(8) 0.1343(3) 0.0225(9) Uani 1 1 d .
H15A H 0.6330 -0.0915 0.1413 0.027 Uiso 1 1 calc R
C16 C 0.4657(4) -0.0005(8) 0.0722(3) 0.0289(10) Uani 1 1 d .
H16A H 0.4399 -0.1402 0.0364 0.035 Uiso 1 1 calc R
C17 C 0.3888(3) 0.1749(8) 0.0626(3) 0.0278(10) Uani 1 1 d .
H17A H 0.3103 0.1545 0.0208 0.033 Uiso 1 1 calc R
C18 C 0.4267(4) 0.3789(8) 0.1140(3) 0.0266(10) Uani 1 1 d .
H18A H 0.3743 0.4989 0.1074 0.032 Uiso 1 1 calc R
C19 C 0.5409(3) 0.4084(8) 0.1751(3) 0.0240(10) Uani 1 1 d .
H19A H 0.5664 0.5493 0.2099 0.029 Uiso 1 1 calc R
C20 C 0.8565(3) 0.0274(8) 0.1796(3) 0.0221(9) Uani 1 1 d .
C21 C 0.9193(3) -0.1744(8) 0.1924(3) 0.0250(10) Uani 1 1 d .
H21A H 0.9398 -0.2637 0.2514 0.030 Uiso 1 1 calc R
C22 C 0.9513(4) -0.2428(8) 0.1171(3) 0.0306(11) Uani 1 1 d .
H22A H 0.9945 -0.3794 0.1250 0.037 Uiso 1 1 calc R
C23 C 0.9205(3) -0.1123(8) 0.0306(3) 0.0287(10) Uani 1 1 d .
H23A H 0.9419 -0.1604 -0.0207 0.034 Uiso 1 1 calc R
C24 C 0.8586(3) 0.0880(8) 0.0195(3) 0.0276(11) Uani 1 1 d .
H24A H 0.8386 0.1783 -0.0392 0.033 Uiso 1 1 calc R
C25 C 0.8257(3) 0.1577(8) 0.0937(3) 0.0249(10) Uani 1 1 d .
H25A H 0.7822 0.2940 0.0855 0.030 Uiso 1 1 calc R

loop_
_atom_site_aniso_label
_atom_site_aniso_U_11
_atom_site_aniso_U_22
_atom_site_aniso_U_33
_atom_site_aniso_U_23
_atom_site_aniso_U_13
_atom_site_aniso_U_12
O1 0.0343(16) 0.0178(16) 0.0369(18) 0.0017(15) 0.0199(15) -0.0056(15)
O2 0.0447(18) 0.0177(16) 0.0316(17) -0.0046(14) 0.0196(15) -0.0040(15)
O3 0.0333(17) 0.0377(19) 0.0292(17) 0.0079(16) 0.0114(14) 0.0135(17)
N1 0.0295(19) 0.0158(19) 0.0220(18) -0.0014(16) 0.0142(16) -0.0024(16)
N2 0.0210(17) 0.019(2) 0.0234(19) 0.0006(15) 0.0093(15) 0.0043(15)
C1 0.029(2) 0.018(2) 0.026(2) 0.001(2) 0.014(2) -0.003(2)
C2 0.028(2) 0.021(2) 0.036(3) 0.004(2) 0.015(2) 0.002(2)
C3 0.028(2) 0.018(2) 0.027(2) -0.0008(19) 0.0140(19) 0.0077(19)
C4 0.032(2) 0.019(2) 0.033(2) -0.008(2) 0.018(2) -0.0022(19)
C5 0.025(2) 0.027(3) 0.027(2) -0.008(2) 0.011(2) -0.005(2)
C6 0.032(2) 0.038(3) 0.027(2) -0.006(2) 0.013(2) 0.001(2)
C7 0.033(3) 0.047(3) 0.027(3) -0.001(3) 0.014(2) -0.006(3)
C8 0.037(3) 0.034(3) 0.022(2) -0.002(2) 0.002(2) 0.004(2)
C9 0.027(2) 0.043(3) 0.028(2) -0.004(2) 0.008(2) 0.004(2)
C10 0.022(2) 0.041(3) 0.022(2) -0.006(2) 0.0072(19) -0.003(2)
C11 0.023(2) 0.026(2) 0.028(2) 0.001(2) 0.012(2) -0.001(2)
C12 0.023(2) 0.023(2) 0.025(2) 0.0018(19) 0.0112(19) 0.0005(18)
C13 0.025(2) 0.017(2) 0.026(2) 0.0007(19) 0.0149(19) -0.0014(19)
C14 0.026(2) 0.021(2) 0.021(2) 0.0029(19) 0.0125(19) -0.0015(19)
C15 0.025(2) 0.018(2) 0.028(2) 0.004(2) 0.0145(19) 0.000(2)
C16 0.033(2) 0.024(3) 0.030(2) -0.004(2) 0.013(2) -0.003(2)
C17 0.019(2) 0.032(3) 0.030(3) 0.002(2) 0.0080(19) -0.001(2)
C18 0.025(2) 0.025(3) 0.029(2) 0.001(2) 0.0105(19) 0.004(2)
C19 0.030(2) 0.017(2) 0.026(2) -0.003(2) 0.013(2) -0.001(2)
C20 0.016(2) 0.029(2) 0.022(2) 0.001(2) 0.0083(17) -0.001(2)
C21 0.024(2) 0.024(2) 0.027(2) 0.001(2) 0.0108(19) 0.0000(19)
C22 0.030(2) 0.027(3) 0.037(3) -0.005(2) 0.016(2) 0.000(2)
C23 0.023(2) 0.036(3) 0.028(2) -0.006(2) 0.0114(19) -0.003(2)
C24 0.024(2) 0.033(3) 0.028(2) 0.002(2) 0.0126(19) -0.001(2)
C25 0.021(2) 0.026(2) 0.027(2) 0.005(2) 0.0089(19) 0.001(2)

loop_
_atom_type_symbol
_atom_type_description
_atom_type_scat_dispersion_real
_atom_type_scat_dispersion_imag
_atom_type_scat_source
C C 0.0033 0.0000 'International Tables Vol C Tables 4.2.6.8 and 6.1.1.4'
H H 0.0000 0.0000 'International Tables Vol C Tables 4.2.6.8 and 6.1.1.4'
N N 0.0061 0.0000 'International Tables Vol C Tables 4.2.6.8 and 6.1.1.4'
O O 0.0106 0.0000 'International Tables Vol C Tables 4.2.6.8 and 6.1.1.4'

loop_
_geom_angle_atom_site_label_1
_geom_angle_atom_site_label_2
_geom_angle_atom_site_label_3
_geom_angle
C1 O1 C2 108.9(3)
C1 N1 C12 123.0(3)
C1 N1 C3 112.9(3)
C12 N1 C3 124.0(3)
C11 N2 C20 133.4(3)
C11 N2 C13 96.8(3)
C20 N2 C13 129.5(3)
O2 C1 N1 128.1(4)
O2 C1 O1 122.7(4)
N1 C1 O1 109.2(4)
O1 C2 C3 106.0(3)
O1 C2 H2A 110.5
C3 C2 H2A 110.5
O1 C2 H2B 110.5
C3 C2 H2B 110.5
H2A C2 H2B 108.7
N1 C3 C4 112.6(3)
N1 C3 C2 99.6(3)
C4 C3 C2 114.9(3)
N1 C3 H3A 109.8
C4 C3 H3A 109.8
C2 C3 H3A 109.8
C5 C4 C3 114.0(4)
C5 C4 H4A 108.8
C3 C4 H4A 108.8
C5 C4 H4B 108.8
C3 C4 H4B 108.8
H4A C4 H4B 107.7
C6 C5 C10 117.8(4)
C6 C5 C4 121.6(4)
C10 C5 C4 120.5(4)
C7 C6 C5 121.0(4)
C7 C6 H6A 119.5
C5 C6 H6A 119.5
C8 C7 C6 120.6(4)
C8 C7 H7A 119.7
C6 C7 H7A 119.7
C7 C8 C9 119.1(5)
C7 C8 H8A 120.4
C9 C8 H8A 120.4
C10 C9 C8 120.2(4)
C10 C9 H9A 119.9
C8 C9 H9A 119.9
C9 C10 C5 121.3(4)
C9 C10 H10A 119.4
C5 C10 H10A 119.4
O3 C11 N2 132.4(4)
O3 C11 C12 136.0(4)
N2 C11 C12 91.3(3)
N1 C12 C11 118.2(4)
N1 C12 C13 117.0(3)
C11 C12 C13 86.0(3)
N1 C12 H12A 111.1
C11 C12 H12A 111.1
C13 C12 H12A 111.1
N2 C13 C14 116.5(3)
N2 C13 C12 85.9(3)
C14 C13 C12 117.0(3)
N2 C13 H13A 111.7
C14 C13 H13A 111.7
C12 C13 H13A 111.7
C15 C14 C19 118.9(4)
C15 C14 C13 122.8(4)
C19 C14 C13 118.3(4)
C14 C15 C16 120.4(4)
C14 C15 H15A 119.8
C16 C15 H15A 119.8
C17 C16 C15 119.9(4)
C17 C16 H16A 120.1
C15 C16 H16A 120.1
C18 C17 C16 119.9(4)
C18 C17 H17A 120.0
C16 C17 H17A 120.0
C19 C18 C17 120.1(4)
C19 C18 H18A 120.0
C17 C18 H18A 120.0
C18 C19 C14 120.9(4)
C18 C19 H19A 119.6
C14 C19 H19A 119.6
C25 C20 C21 121.0(4)
C25 C20 N2 120.1(4)
C21 C20 N2 119.0(4)
C20 C21 C22 118.9(4)
C20 C21 H21A 120.6
C22 C21 H21A 120.6
C23 C22 C21 120.4(4)
C23 C22 H22A 119.8
C21 C22 H22A 119.8
C24 C23 C22 119.8(4)
C24 C23 H23A 120.1
C22 C23 H23A 120.1
C23 C24 C25 120.4(4)
C23 C24 H24A 119.8
C25 C24 H24A 119.8
C20 C25 C24 119.6(4)
C20 C25 H25A 120.2
C24 C25 H25A 120.2

loop_
_geom_bond_atom_site_label_1
_geom_bond_atom_site_label_2
_geom_bond_distance
O1 C1 1.361(4)
O1 C2 1.447(5)
O2 C1 1.201(5)
O3 C11 1.206(5)
N1 C1 1.360(6)
N1 C12 1.431(5)
N1 C3 1.462(5)
N2 C11 1.372(5)
N2 C20 1.411(5)
N2 C13 1.482(5)
C2 C3 1.533(6)
C2 H2A 0.9900
C2 H2B 0.9900
C3 C4 1.528(6)
C3 H3A 1.0000
C4 C5 1.501(6)
C4 H4A 0.9900
C4 H4B 0.9900
C5 C6 1.390(6)
C5 C10 1.391(6)
C6 C7 1.390(7)
C6 H6A 0.9500
C7 C8 1.377(6)
C7 H7A 0.9500
C8 C9 1.388(6)
C8 H8A 0.9500
C9 C10 1.387(7)
C9 H9A 0.9500
C10 H10A 0.9500
C11 C12 1.548(6)
C12 C13 1.584(5)
C12 H12A 1.0000
C13 C14 1.496(5)
C13 H13A 1.0000
C14 C15 1.391(6)
C14 C19 1.396(6)
C15 C16 1.394(6)
C15 H15A 0.9500
C16 C17 1.391(6)
C16 H16A 0.9500
C17 C18 1.383(6)
C17 H17A 0.9500
C18 C19 1.383(6)
C18 H18A 0.9500
C19 H19A 0.9500
C20 C25 1.383(6)
C20 C21 1.395(6)
C21 C22 1.396(6)
C21 H21A 0.9500
C22 C23 1.392(6)
C22 H22A 0.9500
C23 C24 1.385(6)
C23 H23A 0.9500
C24 C25 1.391(6)
C24 H24A 0.9500
C25 H25A 0.9500

loop_
_geom_torsion_atom_site_label_1
_geom_torsion_atom_site_label_2
_geom_torsion_atom_site_label_3
_geom_torsion_atom_site_label_4
_geom_torsion
C12 N1 C1 O2 3.5(7)
C3 N1 C1 O2 -175.6(4)
C12 N1 C1 O1 -176.4(3)
C3 N1 C1 O1 4.5(5)
C2 O1 C1 O2 -171.9(4)
C2 O1 C1 N1 8.1(5)
C1 O1 C2 C3 -16.6(4)
C1 N1 C3 C4 108.3(4)
C12 N1 C3 C4 -70.8(5)
C1 N1 C3 C2 -13.8(4)
C12 N1 C3 C2 167.1(3)
O1 C2 C3 N1 17.5(4)
O1 C2 C3 C4 -102.9(4)
N1 C3 C4 C5 -60.9(5)
C2 C3 C4 C5 52.1(5)
C3 C4 C5 C6 -99.9(5)
C3 C4 C5 C10 78.8(5)
C10 C5 C6 C7 -1.2(6)
C4 C5 C6 C7 177.6(4)
C5 C6 C7 C8 0.5(7)
C6 C7 C8 C9 0.3(7)
C7 C8 C9 C10 -0.4(7)
C8 C9 C10 C5 -0.4(7)
C6 C5 C10 C9 1.2(6)
C4 C5 C10 C9 -177.6(4)
C20 N2 C11 O3 -0.1(8)
C13 N2 C11 O3 -174.2(5)
C20 N2 C11 C12 174.0(4)
C13 N2 C11 C12 -0.1(3)
C1 N1 C12 C11 -21.4(6)
C3 N1 C12 C11 157.7(4)
C1 N1 C12 C13 79.2(5)
C3 N1 C12 C13 -101.7(4)
O3 C11 C12 N1 -67.6(7)
N2 C11 C12 N1 118.7(4)
O3 C11 C12 C13 173.8(5)
N2 C11 C12 C13 0.1(3)
C11 N2 C13 C14 -118.1(4)
C20 N2 C13 C14 67.5(5)
C11 N2 C13 C12 0.1(3)
C20 N2 C13 C12 -174.3(4)
N1 C12 C13 N2 -119.8(4)
C11 C12 C13 N2 -0.1(3)
N1 C12 C13 C14 -2.0(5)
C11 C12 C13 C14 117.7(4)
N2 C13 C14 C15 5.4(5)
C12 C13 C14 C15 -94.0(5)
N2 C13 C14 C19 -174.2(3)
C12 C13 C14 C19 86.3(5)
C19 C14 C15 C16 0.2(6)
C13 C14 C15 C16 -179.5(4)
C14 C15 C16 C17 -0.7(6)
C15 C16 C17 C18 0.7(6)
C16 C17 C18 C19 -0.2(6)
C17 C18 C19 C14 -0.3(6)
C15 C14 C19 C18 0.3(6)
C13 C14 C19 C18 180.0(4)
C11 N2 C20 C25 -161.6(4)
C13 N2 C20 C25 10.7(6)
C11 N2 C20 C21 19.3(7)
C13 N2 C20 C21 -168.4(4)
C25 C20 C21 C22 0.4(6)
N2 C20 C21 C22 179.5(4)
C20 C21 C22 C23 -0.4(6)
C21 C22 C23 C24 0.6(6)
C22 C23 C24 C25 -0.9(6)
C21 C20 C25 C24 -0.7(6)
N2 C20 C25 C24 -179.8(4)
C23 C24 C25 C20 0.9(6)
